data_7230578
loop_
_publ_author_name
'Yang, Da'
'Liu, Huan'
'Wang, Dong-Liang'
'Luo, Zhoujie'
'Lu, Yong'
'Xia, Fei'
'Liu, Ye'

_publ_section_title
;
 Co-catalysis over a bi-functional ligand-based Pd-catalyst for tandem
 bis-alkoxycarbonylation of terminal alkynes
;
_journal_issue 11
_journal_name_full 'Green Chemistry'
_journal_page_first 2588
_journal_paper_doi 10.1039/C8GC00754C
_journal_volume 20
_journal_year 2018
_chemical_formula_sum 'C12 H14 O4'
_chemical_formula_weight 222.23
_space_group_IT_number 14
_space_group_name_Hall '-P 2yn'
_space_group_name_H-M_alt 'P 1 21/n 1'
_symmetry_cell_setting monoclinic
_symmetry_space_group_name_Hall '-P 2yn'
_symmetry_space_group_name_H-M 'P 1 21/n 1'
_atom_sites_solution_hydrogens geom
_atom_sites_solution_primary direct
_atom_sites_solution_secondary difmap
_audit_creation_method SHELXL-97
_audit_update_record
;
2017-09-11 deposited with the CCDC.
2018-05-02 downloaded from the CCDC.
;
_cell_angle_alpha 90.00
_cell_angle_beta 109.663(2)
_cell_angle_gamma 90.00
_cell_formula_units_Z 4
_cell_length_a 5.8802(4)
_cell_length_b 25.3608(19)
_cell_length_c 8.2156(6)
_cell_measurement_reflns_used 4141
_cell_measurement_temperature 296(2)
_cell_measurement_theta_max 26.05
_cell_measurement_theta_min 2.75
_cell_volume 1153.72(14)
_computing_structure_refinement 'SHELXL-97 (Sheldrick, 2008)'
_computing_structure_solution 'SHELXS-97 (Sheldrick, 2008)'
_diffrn_ambient_temperature 296(2)
_diffrn_measured_fraction_theta_full 1.000
_diffrn_measured_fraction_theta_max 1.000
_diffrn_measurement_device_type 'Bruker Smart Apex II CCD'
_diffrn_radiation_monochromator graphite
_diffrn_radiation_source 'fine-focus sealed tube'
_diffrn_radiation_type MoK\a
_diffrn_radiation_wavelength 0.71073
_diffrn_reflns_av_R_equivalents 0.0265
_diffrn_reflns_av_sigmaI/netI 0.0172
_diffrn_reflns_limit_h_max 6
_diffrn_reflns_limit_h_min -6
_diffrn_reflns_limit_k_max 30
_diffrn_reflns_limit_k_min -30
_diffrn_reflns_limit_l_max 9
_diffrn_reflns_limit_l_min -9
_diffrn_reflns_number 13133
_diffrn_reflns_theta_full 25.01
_diffrn_reflns_theta_max 25.01
_diffrn_reflns_theta_min 1.61
_exptl_absorpt_coefficient_mu 0.096
_exptl_absorpt_correction_T_max 0.9699
_exptl_absorpt_correction_T_min 0.9554
_exptl_absorpt_correction_type multi-scan
_exptl_absorpt_process_details sadabs
_exptl_crystal_colour colorless
_exptl_crystal_density_diffrn 1.279
_exptl_crystal_density_method 'not measured'
_exptl_crystal_description block
_exptl_crystal_F_000 472
_exptl_crystal_size_max 0.48
_exptl_crystal_size_mid 0.42
_exptl_crystal_size_min 0.32
_refine_diff_density_max 0.358
_refine_diff_density_min -0.195
_refine_diff_density_rms 0.034
_refine_ls_extinction_method none
_refine_ls_goodness_of_fit_ref 1.048
_refine_ls_hydrogen_treatment constr
_refine_ls_matrix_type full
_refine_ls_number_parameters 145
_refine_ls_number_reflns 2016
_refine_ls_number_restraints 1
_refine_ls_restrained_S_all 1.050
_refine_ls_R_factor_all 0.0629
_refine_ls_R_factor_gt 0.0514
_refine_ls_shift/su_max 0.000
_refine_ls_shift/su_mean 0.000
_refine_ls_structure_factor_coef Fsqd
_refine_ls_weighting_details 'calc w=1/[\s^2^(Fo^2^)+(0.0545P)^2^+0.6003P] where P=(Fo^2^+2Fc^2^)/3'
_refine_ls_weighting_scheme calc
_refine_ls_wR_factor_gt 0.1301
_refine_ls_wR_factor_ref 0.1389
_reflns_number_gt 1631
_reflns_number_total 2016
_reflns_threshold_expression >2sigma(I)
_cod_data_source_file c8gc00754c2.cif
_cod_data_source_block z
_cod_depositor_comments
;
The following automatic conversions were performed:

'_symmetry_cell_setting' value 'Monoclinic' changed to 'monoclinic'
according to
/home/data/users/saulius/crontab/automatic-downloads/rss-feeds/RSC/lib/dictionaries/cif_core.dic
dictionary named 'cif_core.dic' version 2.4.2 from 2011-04-26.

Automatic conversion script
Id: cif_fix_values 4973 2017-02-22 13:04:09Z antanas 

 Adding full bibliography for 7230578.cif.
;
_cod_original_sg_symbol_H-M P2(1)/n
_cod_database_code 7230578

loop_
_symmetry_equiv_pos_as_xyz
'x, y, z'
'-x+1/2, y+1/2, -z+1/2'
'-x, -y, -z'
'x-1/2, -y-1/2, z-1/2'

loop_
_atom_site_label
_atom_site_type_symbol
_atom_site_fract_x
_atom_site_fract_y
_atom_site_fract_z
_atom_site_U_iso_or_equiv
_atom_site_adp_type
_atom_site_occupancy
_atom_site_symmetry_multiplicity
_atom_site_calc_flag
_atom_site_refinement_flags
O1 O 0.1008(3) 0.11749(7) 0.7757(2) 0.0638(5) Uani 1 1 d .
O2 O 0.4152(3) 0.12326(10) 0.6883(2) 0.0896(7) Uani 1 1 d .
O3 O 0.7369(3) 0.02636(9) 1.2538(2) 0.0809(6) Uani 1 1 d .
O4 O 1.0670(2) 0.04360(7) 1.19219(19) 0.0599(5) Uani 1 1 d .
C1 C 0.4249(5) 0.15786(10) 1.2075(3) 0.0615(6) Uani 1 1 d .
H1A H 0.3048 0.1350 1.2144 0.074 Uiso 1 1 calc R
C2 C 0.4769(5) 0.20209(11) 1.3094(3) 0.0733(7) Uani 1 1 d .
H2A H 0.3909 0.2090 1.3837 0.088 Uiso 1 1 calc R
C3 C 0.6531(6) 0.23600(10) 1.3030(4) 0.0766(8) Uani 1 1 d .
H3A H 0.6883 0.2658 1.3730 0.092 Uiso 1 1 calc R
C4 C 0.7778(5) 0.22598(11) 1.1929(4) 0.0786(8) Uani 1 1 d .
H4A H 0.8976 0.2491 1.1875 0.094 Uiso 1 1 calc R
C5 C 0.7264(5) 0.18150(10) 1.0896(3) 0.0666(7) Uani 1 1 d .
H5A H 0.8126 0.1748 1.0155 0.080 Uiso 1 1 calc R
C6 C 0.5467(4) 0.14673(8) 1.0957(3) 0.0499(5) Uani 1 1 d U
C7 C 0.4793(4) 0.09731(9) 0.9813(3) 0.0490(5) Uani 1 1 d U
H7A H 0.3778 0.0748 1.0255 0.059 Uiso 1 1 calc R
C8 C 0.3331(4) 0.11328(9) 0.7974(3) 0.0492(5) Uani 1 1 d .
C9 C -0.0571(4) 0.13535(11) 0.6082(3) 0.0710(7) Uani 1 1 d .
H9A H -0.2204 0.1366 0.6079 0.106 Uiso 1 1 calc R
H9B H -0.0471 0.1114 0.5205 0.106 Uiso 1 1 calc R
H9C H -0.0083 0.1699 0.5853 0.106 Uiso 1 1 calc R
C10 C 0.6992(4) 0.06586(10) 0.9840(3) 0.0562(6) Uani 1 1 d .
H10A H 0.6493 0.0371 0.9017 0.067 Uiso 1 1 calc R
H10B H 0.8073 0.0884 0.9483 0.067 Uiso 1 1 calc R
C11 C 0.8305(4) 0.04406(8) 1.1581(3) 0.0476(5) Uani 1 1 d .
C12 C 1.2125(4) 0.02122(11) 1.3553(3) 0.0663(7) Uani 1 1 d .
H12A H 1.3799 0.0230 1.3656 0.099 Uiso 1 1 calc R
H12B H 1.1673 -0.0149 1.3610 0.099 Uiso 1 1 calc R
H12C H 1.1873 0.0407 1.4480 0.099 Uiso 1 1 calc R

loop_
_atom_site_aniso_label
_atom_site_aniso_U_11
_atom_site_aniso_U_22
_atom_site_aniso_U_33
_atom_site_aniso_U_23
_atom_site_aniso_U_13
_atom_site_aniso_U_12
O1 0.0436(9) 0.0862(12) 0.0580(10) 0.0193(8) 0.0122(7) 0.0090(8)
O2 0.0547(10) 0.163(2) 0.0512(10) 0.0292(11) 0.0184(8) 0.0054(11)
O3 0.0526(10) 0.1192(16) 0.0765(12) 0.0442(11) 0.0291(9) 0.0129(10)
O4 0.0404(8) 0.0840(12) 0.0538(9) 0.0169(8) 0.0140(7) 0.0018(7)
C1 0.0682(15) 0.0628(15) 0.0543(14) -0.0013(11) 0.0217(12) -0.0039(12)
C2 0.0865(19) 0.0709(18) 0.0620(16) -0.0099(13) 0.0241(14) 0.0093(15)
C3 0.098(2) 0.0527(15) 0.0603(16) -0.0065(12) 0.0017(15) 0.0020(15)
C4 0.0799(19) 0.0619(17) 0.0811(19) 0.0060(15) 0.0101(15) -0.0195(14)
C5 0.0718(16) 0.0643(16) 0.0662(15) 0.0049(13) 0.0267(13) -0.0040(13)
C6 0.0526(12) 0.0487(11) 0.0444(11) 0.0102(8) 0.0110(9) 0.0034(9)
C7 0.0450(11) 0.0547(12) 0.0477(12) 0.0076(8) 0.0164(9) 0.0024(9)
C8 0.0436(11) 0.0558(13) 0.0467(12) 0.0039(10) 0.0133(9) -0.0002(10)
C9 0.0526(14) 0.0876(19) 0.0593(15) 0.0154(13) 0.0011(11) 0.0061(13)
C10 0.0478(12) 0.0713(15) 0.0500(12) 0.0078(11) 0.0169(10) 0.0042(11)
C11 0.0428(11) 0.0520(12) 0.0487(12) 0.0041(10) 0.0166(9) 0.0010(9)
C12 0.0508(13) 0.0889(18) 0.0548(14) 0.0148(13) 0.0121(11) 0.0133(12)

loop_
_atom_type_symbol
_atom_type_description
_atom_type_scat_dispersion_real
_atom_type_scat_dispersion_imag
_atom_type_scat_source
C C 0.0033 0.0016 'International Tables Vol C Tables 4.2.6.8 and 6.1.1.4'
H H 0.0000 0.0000 'International Tables Vol C Tables 4.2.6.8 and 6.1.1.4'
O O 0.0106 0.0060 'International Tables Vol C Tables 4.2.6.8 and 6.1.1.4'

loop_
_geom_angle_atom_site_label_1
_geom_angle_atom_site_label_2
_geom_angle_atom_site_label_3
_geom_angle
C8 O1 C9 117.15(18)
C11 O4 C12 116.96(17)
C6 C1 C2 121.2(2)
C6 C1 H1A 119.4
C2 C1 H1A 119.4
C3 C2 C1 120.6(3)
C3 C2 H2A 119.7
C1 C2 H2A 119.7
C2 C3 C4 119.6(3)
C2 C3 H3A 120.2
C4 C3 H3A 120.2
C3 C4 C5 120.2(3)
C3 C4 H4A 119.9
C5 C4 H4A 119.9
C4 C5 C6 120.5(3)
C4 C5 H5A 119.8
C6 C5 H5A 119.8
C1 C6 C5 117.9(2)
C1 C6 C7 119.5(2)
C5 C6 C7 122.5(2)
C10 C7 C8 110.49(17)
C10 C7 C6 112.21(18)
C8 C7 C6 109.49(17)
C10 C7 H7A 108.2
C8 C7 H7A 108.2
C6 C7 H7A 108.2
O2 C8 O1 123.3(2)
O2 C8 C7 124.9(2)
O1 C8 C7 111.68(18)
O1 C9 H9A 109.5
O1 C9 H9B 109.5
H9A C9 H9B 109.5
O1 C9 H9C 109.5
H9A C9 H9C 109.5
H9B C9 H9C 109.5
C11 C10 C7 112.03(18)
C11 C10 H10A 109.2
C7 C10 H10A 109.2
C11 C10 H10B 109.2
C7 C10 H10B 109.2
H10A C10 H10B 107.9
O3 C11 O4 122.9(2)
O3 C11 C10 124.86(19)
O4 C11 C10 112.10(17)
O4 C12 H12A 109.5
O4 C12 H12B 109.5
H12A C12 H12B 109.5
O4 C12 H12C 109.5
H12A C12 H12C 109.5
H12B C12 H12C 109.5

loop_
_geom_bond_atom_site_label_1
_geom_bond_atom_site_label_2
_geom_bond_distance
O1 C8 1.321(3)
O1 C9 1.449(3)
O2 C8 1.180(3)
O3 C11 1.189(2)
O4 C11 1.323(2)
O4 C12 1.442(3)
C1 C6 1.370(3)
C1 C2 1.371(4)
C1 H1A 0.9300
C2 C3 1.361(4)
C2 H2A 0.9300
C3 C4 1.366(4)
C3 H3A 0.9300
C4 C5 1.383(4)
C4 H4A 0.9300
C5 C6 1.390(3)
C5 H5A 0.9300
C6 C7 1.537(3)
C7 C10 1.513(3)
C7 C8 1.520(3)
C7 H7A 0.9800
C9 H9A 0.9600
C9 H9B 0.9600
C9 H9C 0.9600
C10 C11 1.485(3)
C10 H10A 0.9700
C10 H10B 0.9700
C12 H12A 0.9600
C12 H12B 0.9600
C12 H12C 0.9600

loop_
_geom_torsion_atom_site_label_1
_geom_torsion_atom_site_label_2
_geom_torsion_atom_site_label_3
_geom_torsion_atom_site_label_4
_geom_torsion
C6 C1 C2 C3 -0.5(4)
C1 C2 C3 C4 0.5(4)
C2 C3 C4 C5 -0.4(4)
C3 C4 C5 C6 0.4(4)
C2 C1 C6 C5 0.5(4)
C2 C1 C6 C7 -178.8(2)
C4 C5 C6 C1 -0.4(4)
C4 C5 C6 C7 178.9(2)
C1 C6 C7 C10 -133.0(2)
C5 C6 C7 C10 47.8(3)
C1 C6 C7 C8 104.0(2)
C5 C6 C7 C8 -75.3(3)
C9 O1 C8 O2 0.0(4)
C9 O1 C8 C7 176.7(2)
C10 C7 C8 O2 -33.2(3)
C6 C7 C8 O2 90.9(3)
C10 C7 C8 O1 150.2(2)
C6 C7 C8 O1 -85.8(2)
C8 C7 C10 C11 -173.11(18)
C6 C7 C10 C11 64.4(2)
C12 O4 C11 O3 -1.2(3)
C12 O4 C11 C10 -177.6(2)
C7 C10 C11 O3 39.3(3)
C7 C10 C11 O4 -144.5(2)
